data_1562166
loop_
_publ_author_name
'McNamee, Ryan E.'
'Haugland, Marius M.'
'Nugent, Jeremy'
'Chan, Rachel'
'Christensen, Kirsten E.'
'Anderson, Edward A.'

_publ_section_title
;
 Synthesis of 1,3-disubstituted bicyclo[1.1.0]butanes <i>via</i> directed
 bridgehead functionalization.
;
_journal_issue 21
_journal_name_full 'Chemical science'
_journal_page_first 7480
_journal_page_last 7485
_journal_paper_doi 10.1039/d1sc01836a
_journal_volume 12
_journal_year 2021
_chemical_absolute_configuration ad
_chemical_formula_moiety 'C16 H14 O2 S'
_chemical_formula_sum 'C16 H14 O2 S'
_chemical_formula_weight 270.35
_chemical_melting_point ?
_space_group_IT_number 19
_space_group_name_Hall 'P 2ac 2ab'
_space_group_name_H-M_alt 'P 21 21 21'
_symmetry_cell_setting orthorhombic
_symmetry_space_group_name_Hall 'P 2ac 2ab'
_symmetry_space_group_name_H-M 'P 21 21 21'
_atom_sites_solution_hydrogens difmap
_atom_sites_solution_primary other
_audit_creation_date 2019-11-26
_audit_creation_method 'CRYSTALS_ver_14.61_build_7356 '
_audit_update_record
;
2021-03-31 deposited with the CCDC.	2021-04-27 downloaded from the CCDC.
;
_cell_angle_alpha 90
_cell_angle_beta 90
_cell_angle_gamma 90
_cell_formula_units_Z 4
_cell_length_a 6.2560(3)
_cell_length_b 7.6732(3)
_cell_length_c 28.1296(8)
_cell_measurement_reflns_used 2206
_cell_measurement_temperature 300
_cell_measurement_theta_max 76.82
_cell_measurement_theta_min 3.16
_cell_volume 1350.32(9)
_computing_cell_refinement
; 
 CrysAlisPro (Rigaku Oxford Diffraction, 2017) 
;
_computing_data_collection 'SuperNova, (Oxford Diffraction, 2010)'
_computing_data_reduction
; 
 CrysAlisPro (Rigaku Oxford Diffraction, 2017) 
;
_computing_molecular_graphics 'CAMERON (Watkin et al., 1996)'
_computing_publication_material 'CRYSTALS (Betteridge et al., 2003)'
_computing_structure_refinement 'CRYSTALS (Betteridge et al., 2003)'
_computing_structure_solution 'Superflip (Palatinus & Chapuis, 2007)'
_diffrn_ambient_temperature 300
_diffrn_measured_fraction_theta_full 0.995
_diffrn_measured_fraction_theta_max 0.988
_diffrn_measurement_device Area
_diffrn_measurement_device_type 'Oxford Diffraction SuperNova'
_diffrn_measurement_method \w
_diffrn_radiation_monochromator 'focussing mirrors'
_diffrn_radiation_type 'Cu K\a'
_diffrn_radiation_wavelength 1.54184
_diffrn_reflns_av_R_equivalents 0.018
_diffrn_reflns_av_sigmaI/netI 0.0294
_diffrn_reflns_av_unetI/netI 0.029
_diffrn_reflns_limit_h_max 7
_diffrn_reflns_limit_h_min -6
_diffrn_reflns_limit_k_max 8
_diffrn_reflns_limit_k_min -9
_diffrn_reflns_limit_l_max 25
_diffrn_reflns_limit_l_min -35
_diffrn_reflns_number 4335
_diffrn_reflns_theta_full 74.781
_diffrn_reflns_theta_max 77.094
_diffrn_reflns_theta_min 3.142
_diffrn_standards_number 0
_exptl_absorpt_coefficient_mu 2.081
_exptl_absorpt_correction_T_max 0.85
_exptl_absorpt_correction_T_min 0.82
_exptl_absorpt_correction_type multi-scan
_exptl_absorpt_process_details
; 
 CrysAlisPro (Rigaku Oxford Diffraction, 2017) 
;
_exptl_crystal_colour clear_pale_colourless
_exptl_crystal_density_diffrn 1.330
_exptl_crystal_density_meas ?
_exptl_crystal_density_method 'not measured'
_exptl_crystal_description plate
_exptl_crystal_F_000 568
_exptl_crystal_size_max 0.14
_exptl_crystal_size_mid 0.10
_exptl_crystal_size_min 0.08
_refine_diff_density_max 0.13
_refine_diff_density_min -0.13
_refine_ls_abs_structure_details
; 
 Parsons, Flack & Wagner (2013), 
 813 Friedel Pairs 
;
_refine_ls_abs_structure_Flack -0.032(12)
_refine_ls_extinction_coef 20(4)
_refine_ls_extinction_method 'Larson (1970), Equation 22'
_refine_ls_goodness_of_fit_ref 1.0021
_refine_ls_hydrogen_treatment constr
_refine_ls_matrix_type full
_refine_ls_number_parameters 174
_refine_ls_number_reflns 2515
_refine_ls_number_restraints 0
_refine_ls_R_factor_all 0.0389
_refine_ls_R_factor_gt 0.0343
_refine_ls_shift/su_max 0.0009521
_refine_ls_shift/su_mean 0.0000540
_refine_ls_structure_factor_coef Fsqd
_refine_ls_weighting_details
;
 Method= Modified Sheldrick 
 w=1/[\s^2^(F^2^) + ( 0.05P)^2^ + 0.09P] 
 ,where P=(max(Fo^2^,0) + 2Fc^2^)/3 
;
_refine_ls_weighting_scheme calc
_refine_ls_wR_factor_all 0.0947
_refine_ls_wR_factor_gt 0.0884
_refine_ls_wR_factor_ref 0.0943
_reflns_limit_h_max 7
_reflns_limit_h_min -7
_reflns_limit_k_max 9
_reflns_limit_k_min 0
_reflns_limit_l_max 35
_reflns_limit_l_min 0
_reflns_number_gt 2252
_reflns_number_total 2516
_reflns_threshold_expression I>2.0\s(I)
_oxford_diffrn_Wilson_B_factor 5.15
_oxford_diffrn_Wilson_scale 0.03
_oxford_refine_ls_r_factor_ref 0.0388
_oxford_refine_ls_scale 6.53(18)
_oxford_reflns_number_all 2516
_oxford_structure_analysis_title '7248 or 7246 Andie 300K'
_cod_data_source_file d1sc01836a2.cif
_cod_data_source_block 11-300K
_cod_depositor_comments
;
The following automatic conversions were performed:

data item '_chemical_melting_point' value 'not measured' was changed
to '?' -- the value is undefined or not given.

data item '_exptl_crystal_density_meas' value 'not measured' was
changed to '?' -- the value is perceived as not measured.

Automatic conversion script
Id: cif_fix_values 7556 2019-12-06 15:28:31Z antanas 

 Adding full bibliography for 1562166--1562170.cif.
;
_cod_original_sg_symbol_H-M 'P 21 21 21 '
_cod_database_code 1562166
_oxford_refine_reflns_threshold_expression_ref I>-3.0\s(I)
_oxford_hooft_y -0.037(10)
_oxford_bijvoet_difference -0.032(12)
_oxford_refined_flack_x -0.02(2)

loop_
_symmetry_equiv_pos_as_xyz
x,y,z
-x+1/2,-y,z+1/2
x+1/2,-y+1/2,-z
-x,y+1/2,-z+1/2

loop_
_atom_site_label
_atom_site_type_symbol
_atom_site_fract_x
_atom_site_fract_y
_atom_site_fract_z
_atom_site_U_iso_or_equiv
_atom_site_occupancy
_atom_site_adp_type
_atom_site_refinement_flags_posn
_atom_site_refinement_flags_adp
_atom_site_refinement_flags_occupancy
_atom_site_disorder_assembly
_atom_site_disorder_group
_atom_site_attached_hydrogens
C1 C 0.6095(5) 0.6321(4) 0.27277(9) 0.0833 1.0000 Uani . . . . . .
C2 C 0.5755(6) 0.6175(5) 0.22398(11) 0.1092 1.0000 Uani . . . . . .
C3 C 0.7282(8) 0.5455(4) 0.19574(9) 0.1163 1.0000 Uani . . . . . .
C4 C 0.9191(7) 0.4921(4) 0.21390(10) 0.1080 1.0000 Uani . . . . . .
C5 C 0.9581(5) 0.5075(4) 0.26231(9) 0.0846 1.0000 Uani . . . . . .
C6 C 0.8012(4) 0.5768(3) 0.29094(7) 0.0625 1.0000 Uani . . . . . .
S7 S 0.84612(10) 0.59323(8) 0.352723(18) 0.0659 1.0000 Uani . . . . . .
O8 O 0.7268(3) 0.7397(2) 0.36981(6) 0.0853 1.0000 Uani . . . . . .
O9 O 1.0723(3) 0.5882(3) 0.36100(6) 0.0908 1.0000 Uani . . . . . .
C10 C 0.7349(4) 0.4059(3) 0.37486(7) 0.0697 1.0000 Uani . . . . . .
C11 C 0.5161(4) 0.3765(4) 0.39444(8) 0.0774 1.0000 Uani . . . . . .
C12 C 0.7033(4) 0.3552(3) 0.42663(8) 0.0653 1.0000 Uani . . . . . .
C13 C 0.8427(6) 0.2471(3) 0.39489(8) 0.0818 1.0000 Uani . . . . . .
C14 C 0.7480(4) 0.4449(3) 0.47175(7) 0.0596 1.0000 Uani . . . . . .
C15 C 0.9513(4) 0.4465(4) 0.49098(9) 0.0802 1.0000 Uani . . . . . .
C16 C 0.9871(5) 0.5302(4) 0.53401(10) 0.0944 1.0000 Uani . . . . . .
C17 C 0.8237(5) 0.6089(3) 0.55822(8) 0.0852 1.0000 Uani . . . . . .
C18 C 0.6234(5) 0.6054(4) 0.53947(9) 0.0871 1.0000 Uani . . . . . .
C19 C 0.5852(4) 0.5233(4) 0.49636(9) 0.0787 1.0000 Uani . . . . . .
H11 H 0.5056 0.6706 0.2917 0.0999 1.0000 Uiso R . . . . .
H21 H 0.4484 0.6570 0.2114 0.1310 1.0000 Uiso R . . . . .
H31 H 0.7039 0.5329 0.1629 0.1401 1.0000 Uiso R . . . . .
H41 H 1.0268 0.4492 0.1940 0.1303 1.0000 Uiso R . . . . .
H51 H 1.0902 0.4733 0.2753 0.1025 1.0000 Uiso R . . . . .
H111 H 0.4251 0.4758 0.3996 0.0935 1.0000 Uiso R . . . . .
H112 H 0.4397 0.2742 0.3854 0.0938 1.0000 Uiso R . . . . .
H131 H 0.9971 0.2501 0.4006 0.0982 1.0000 Uiso R . . . . .
H132 H 0.7948 0.1334 0.3850 0.0972 1.0000 Uiso R . . . . .
H151 H 1.0653 0.3885 0.4746 0.0961 1.0000 Uiso R . . . . .
H161 H 1.1248 0.5332 0.5474 0.1134 1.0000 Uiso R . . . . .
H171 H 0.8456 0.6646 0.5878 0.1018 1.0000 Uiso R . . . . .
H181 H 0.5167 0.6593 0.5545 0.1053 1.0000 Uiso R . . . . .
H191 H 0.4467 0.5214 0.4834 0.0939 1.0000 Uiso R . . . . .

loop_
_atom_site_aniso_label
_atom_site_aniso_U_11
_atom_site_aniso_U_22
_atom_site_aniso_U_33
_atom_site_aniso_U_23
_atom_site_aniso_U_13
_atom_site_aniso_U_12
C1 0.0889(18) 0.0930(18) 0.0680(13) 0.0030(13) -0.0092(12) 0.0097(15)
C2 0.139(3) 0.112(2) 0.0771(17) 0.0150(18) -0.0346(19) 0.006(2)
C3 0.215(4) 0.0809(18) 0.0526(12) -0.0008(13) -0.015(2) 0.005(2)
C4 0.188(4) 0.0760(17) 0.0596(13) 0.0001(12) 0.0244(19) 0.033(2)
C5 0.117(2) 0.0700(15) 0.0663(13) 0.0050(12) 0.0173(14) 0.0222(15)
C6 0.0834(14) 0.0554(10) 0.0485(9) 0.0005(8) -0.0003(9) 0.0014(11)
S7 0.0786(3) 0.0683(3) 0.0509(2) -0.0034(2) -0.0025(2) -0.0026(3)
O8 0.1169(16) 0.0721(10) 0.0670(9) -0.0147(8) 0.0085(9) 0.0041(10)
O9 0.0768(11) 0.1159(15) 0.0797(11) 0.0086(11) -0.0156(9) -0.0102(11)
C10 0.0853(15) 0.0738(14) 0.0499(10) -0.0014(10) 0.0017(10) -0.0007(13)
C11 0.0803(16) 0.0886(18) 0.0632(12) -0.0031(12) -0.0043(11) -0.0152(14)
C12 0.0775(15) 0.0640(12) 0.0543(10) -0.0011(9) 0.0030(9) -0.0039(11)
C13 0.117(2) 0.0665(13) 0.0624(12) -0.0012(10) 0.0141(14) 0.0071(17)
C14 0.0726(12) 0.0539(11) 0.0522(9) 0.0075(8) 0.0007(9) -0.0026(9)
C15 0.0829(15) 0.0883(18) 0.0695(13) 0.0026(13) -0.0091(12) 0.0128(15)
C16 0.104(2) 0.105(2) 0.0740(15) 0.0058(16) -0.0315(15) 0.0020(18)
C17 0.132(2) 0.0732(14) 0.0504(10) 0.0063(10) -0.0070(14) -0.0156(19)
C18 0.106(2) 0.0840(17) 0.0715(14) -0.0178(14) 0.0212(14) -0.0114(17)
C19 0.0777(16) 0.0847(16) 0.0739(14) -0.0132(13) 0.0094(12) -0.0063(13)

loop_
_atom_type_symbol
_atom_type_scat_dispersion_real
_atom_type_scat_dispersion_imag
_atom_type_scat_Cromer_Mann_a1
_atom_type_scat_Cromer_Mann_b1
_atom_type_scat_Cromer_Mann_a2
_atom_type_scat_Cromer_Mann_b2
_atom_type_scat_Cromer_Mann_a3
_atom_type_scat_Cromer_Mann_b3
_atom_type_scat_Cromer_Mann_a4
_atom_type_scat_Cromer_Mann_b4
_atom_type_scat_Cromer_Mann_c
_atom_type_scat_source
C 0.0181 0.0091 2.3100 20.8439 1.0200 10.2075 1.5886 0.5687 0.8650 51.6512 0.2156 'International Tables Vol C 4.2.6.8 and 6.1.1.4'
H 0.0000 0.0000 0.4930 10.5109 0.3229 26.1257 0.1402 3.1424 0.0408 57.7998 0.0030 'International Tables Vol C 4.2.6.8 and 6.1.1.4'
O 0.0492 0.0322 3.0485 13.2771 2.2868 5.7011 1.5463 0.3239 0.8670 32.9089 0.2508 'International Tables Vol C 4.2.6.8 and 6.1.1.4'
S 0.3331 0.5567 6.9053 1.4679 5.2034 22.2151 1.4379 0.2536 1.5863 56.1720 0.8669 'International Tables Vol C 4.2.6.8 and 6.1.1.4'

loop_
_geom_angle_atom_site_label_1
_geom_angle_site_symmetry_1
_geom_angle_atom_site_label_2
_geom_angle_site_symmetry_2
_geom_angle_atom_site_label_3
_geom_angle_site_symmetry_3
_geom_angle
_geom_angle_publ_flag
C2 . C1 . C6 . 118.4(3) yes
C2 . C1 . H11 . 120.2 no
C6 . C1 . H11 . 121.3 no
C1 . C2 . C3 . 120.0(3) yes
C1 . C2 . H21 . 119.0 no
C3 . C2 . H21 . 121.0 no
C2 . C3 . C4 . 121.3(3) yes
C2 . C3 . H31 . 120.1 no
C4 . C3 . H31 . 118.6 no
C3 . C4 . C5 . 119.8(3) yes
C3 . C4 . H41 . 120.8 no
C5 . C4 . H41 . 119.4 no
C4 . C5 . C6 . 118.8(3) yes
C4 . C5 . H51 . 120.8 no
C6 . C5 . H51 . 120.4 no
C5 . C6 . C1 . 121.7(2) yes
C5 . C6 . S7 . 119.36(19) yes
C1 . C6 . S7 . 118.95(18) yes
C6 . S7 . O8 . 107.67(11) yes
C6 . S7 . O9 . 108.35(11) yes
O8 . S7 . O9 . 118.74(13) yes
C6 . S7 . C10 . 103.48(10) yes
O8 . S7 . C10 . 108.94(12) yes
O9 . S7 . C10 . 108.60(13) yes
S7 . C10 . C11 . 129.3(2) yes
S7 . C10 . C12 . 127.96(18) yes
C11 . C10 . C12 . 59.24(15) yes
S7 . C10 . C13 . 129.3(2) yes
C11 . C10 . C13 . 98.7(2) yes
C12 . C10 . C13 . 59.46(15) yes
C10 . C11 . C12 . 61.31(15) yes
C10 . C11 . H111 . 118.6 no
C12 . C11 . H111 . 117.5 no
C10 . C11 . H112 . 119.0 no
C12 . C11 . H112 . 117.8 no
H111 . C11 . H112 . 113.3 no
C10 . C12 . C11 . 59.45(15) yes
C10 . C12 . C13 . 59.69(15) yes
C11 . C12 . C13 . 99.0(2) yes
C10 . C12 . C14 . 133.0(2) yes
C11 . C12 . C14 . 128.5(2) yes
C13 . C12 . C14 . 131.5(2) yes
C10 . C13 . C12 . 60.85(16) yes
C10 . C13 . H131 . 119.0 no
C12 . C13 . H131 . 117.5 no
C10 . C13 . H132 . 119.0 no
C12 . C13 . H132 . 119.5 no
H131 . C13 . H132 . 112.1 no
C12 . C14 . C15 . 121.2(2) yes
C12 . C14 . C19 . 120.0(2) yes
C15 . C14 . C19 . 118.8(2) yes
C14 . C15 . C16 . 119.6(3) yes
C14 . C15 . H151 . 119.6 no
C16 . C15 . H151 . 120.8 no
C15 . C16 . C17 . 121.1(3) yes
C15 . C16 . H161 . 120.6 no
C17 . C16 . H161 . 118.2 no
C16 . C17 . C18 . 119.1(2) yes
C16 . C17 . H171 . 121.9 no
C18 . C17 . H171 . 118.9 no
C17 . C18 . C19 . 120.4(3) yes
C17 . C18 . H181 . 119.7 no
C19 . C18 . H181 . 119.8 no
C18 . C19 . C14 . 120.9(3) yes
C18 . C19 . H191 . 120.3 no
C14 . C19 . H191 . 118.8 no

loop_
_geom_bond_atom_site_label_1
_geom_bond_site_symmetry_1
_geom_bond_atom_site_label_2
_geom_bond_site_symmetry_2
_geom_bond_distance
_geom_bond_publ_flag
C1 . C2 . 1.394(4) yes
C1 . C6 . 1.371(3) yes
C1 . H11 . 0.890 no
C2 . C3 . 1.360(5) yes
C2 . H21 . 0.922 no
C3 . C4 . 1.362(5) yes
C3 . H31 . 0.942 no
C4 . C5 . 1.389(4) yes
C4 . H41 . 0.937 no
C5 . C6 . 1.376(3) yes
C5 . H51 . 0.941 no
C6 . S7 . 1.7651(19) yes
S7 . O8 . 1.4320(18) yes
S7 . O9 . 1.4344(17) yes
S7 . C10 . 1.714(3) yes
C10 . C11 . 1.492(3) yes
C10 . C12 . 1.520(3) yes
C10 . C13 . 1.503(4) yes
C11 . C12 . 1.489(3) yes
C11 . H111 . 0.962 no
C11 . H112 . 0.954 no
C12 . C13 . 1.499(3) yes
C12 . C14 . 1.471(3) yes
C13 . H131 . 0.979 no
C13 . H132 . 0.963 no
C14 . C15 . 1.382(3) yes
C14 . C19 . 1.371(3) yes
C15 . C16 . 1.388(4) yes
C15 . H151 . 0.959 no
C16 . C17 . 1.369(4) yes
C16 . H161 . 0.941 no
C17 . C18 . 1.360(4) yes
C17 . H171 . 0.946 no
C18 . C19 . 1.387(4) yes
C18 . H181 . 0.892 no
C19 . H191 . 0.940 no
